data_4340157
loop_
_publ_author_name
'Wang, Jun-Jieh'
'Tessier, Christian'
'Holm, R. H.'

_publ_section_title
;
 Analogue reaction systems of selenate reductase.
;
_journal_issue 7
_journal_name_full 'Inorganic chemistry'
_journal_page_first 2979
_journal_page_last 2988
_journal_paper_doi 10.1021/ic0521630
_journal_volume 45
_journal_year 2006
_chemical_formula_moiety 'C8 H20 N, C9 H15 O S4 W'
_chemical_formula_sum 'C17 H35 N O S4 W'
_chemical_formula_weight 581.55
_chemical_name_systematic
; 
 ? 
;
_space_group_IT_number 14
_symmetry_cell_setting monoclinic
_symmetry_space_group_name_Hall '-P 2ybc'
_symmetry_space_group_name_H-M 'P 1 21/c 1'
_atom_sites_solution_hydrogens geom
_atom_sites_solution_primary direct
_atom_sites_solution_secondary difmap
_audit_creation_method SHELXL-97
_cell_angle_alpha 90.00
_cell_angle_beta 97.029(3)
_cell_angle_gamma 90.00
_cell_formula_units_Z 4
_cell_length_a 10.118(2)
_cell_length_b 11.058(2)
_cell_length_c 21.161(4)
_cell_measurement_reflns_used 974
_cell_measurement_temperature 193(2)
_cell_measurement_theta_max 27.86
_cell_measurement_theta_min 2.97
_cell_volume 2349.8(8)
_computing_cell_refinement 'SMART (Bruker, 2001)'
_computing_data_collection 'SMART (Bruker, 2001)'
_computing_data_reduction 'SAINT (Bruker, 2003)'
_computing_molecular_graphics 'SHELXTL (Bruker, 2000)'
_computing_publication_material 'SHELXTL (Bruker, 2000)'
_computing_structure_refinement 'SHELXL-97 (Sheldrick, 1997)'
_computing_structure_solution 'SHELXS-97 (Sheldrick, 1990)'
_diffrn_ambient_temperature 193(2)
_diffrn_detector_area_resol_mean 8.3
_diffrn_measured_fraction_theta_full 0.999
_diffrn_measured_fraction_theta_max 0.999
_diffrn_measurement_device_type 'Bruker Smart CCD 1K'
_diffrn_measurement_method \w
_diffrn_radiation_monochromator graphite
_diffrn_radiation_source 'Sealed tube'
_diffrn_radiation_type MoK\a
_diffrn_radiation_wavelength 0.71073
_diffrn_reflns_av_R_equivalents 0.0287
_diffrn_reflns_av_sigmaI/netI 0.0262
_diffrn_reflns_limit_h_max 12
_diffrn_reflns_limit_h_min -12
_diffrn_reflns_limit_k_max 11
_diffrn_reflns_limit_k_min -13
_diffrn_reflns_limit_l_max 25
_diffrn_reflns_limit_l_min -25
_diffrn_reflns_number 15527
_diffrn_reflns_theta_full 25.00
_diffrn_reflns_theta_max 25.00
_diffrn_reflns_theta_min 1.94
_diffrn_standards_decay_% none
_exptl_absorpt_coefficient_mu 5.277
_exptl_absorpt_correction_T_max 0.6573
_exptl_absorpt_correction_T_min 0.3653
_exptl_absorpt_correction_type multi-scan
_exptl_absorpt_process_details 'SADABS (Sheldrick, 2002)'
_exptl_crystal_colour brown
_exptl_crystal_density_diffrn 1.644
_exptl_crystal_density_method 'not measured'
_exptl_crystal_description block
_exptl_crystal_F_000 1160
_exptl_crystal_size_max 0.23
_exptl_crystal_size_mid 0.15
_exptl_crystal_size_min 0.08
_refine_diff_density_max 3.437
_refine_diff_density_min -1.203
_refine_diff_density_rms 0.125
_refine_ls_extinction_method none
_refine_ls_goodness_of_fit_ref 1.050
_refine_ls_hydrogen_treatment constr
_refine_ls_matrix_type full
_refine_ls_number_parameters 246
_refine_ls_number_reflns 4123
_refine_ls_number_restraints 132
_refine_ls_restrained_S_all 1.048
_refine_ls_R_factor_all 0.0490
_refine_ls_R_factor_gt 0.0404
_refine_ls_shift/su_max 0.000
_refine_ls_shift/su_mean 0.000
_refine_ls_structure_factor_coef Fsqd
_refine_ls_weighting_details 'calc w=1/[\s^2^(Fo^2^)+(0.0501P)^2^+9.8402P] where P=(Fo^2^+2Fc^2^)/3'
_refine_ls_weighting_scheme calc
_refine_ls_wR_factor_gt 0.1009
_refine_ls_wR_factor_ref 0.1065
_reflns_number_gt 3511
_reflns_number_total 4123
_reflns_threshold_expression >2sigma(I)
_cod_data_source_file ic0521630si20051220_102714.cif
_cod_data_source_block 2
_cod_depositor_comments
;
The following automatic conversions were performed:

'_symmetry_cell_setting' value 'Monoclinic' changed to 'monoclinic'
according to
/usr/data/users/saulius/automatic-downloads/retrospective/ACS/lib/dictionaries/cif_core.dic
dictionary named 'cif_core.dic' version 2.4.2 from 2011-04-26.

Automatic conversion script
Id: cif_fix_values 2281 2013-09-26 08:29:07Z andrius 
;
_cod_original_sg_symbol_Hall -P2ybc
_cod_original_sg_symbol_H-M P2(1)/c
_cod_database_code 4340157

loop_
_symmetry_equiv_pos_as_xyz
'x, y, z'
'-x, y+1/2, -z+1/2'
'-x, -y, -z'
'x, -y-1/2, z-1/2'

loop_
_atom_site_label
_atom_site_type_symbol
_atom_site_fract_x
_atom_site_fract_y
_atom_site_fract_z
_atom_site_U_iso_or_equiv
_atom_site_adp_type
_atom_site_occupancy
_atom_site_symmetry_multiplicity
_atom_site_calc_flag
_atom_site_refinement_flags
_atom_site_disorder_assembly
_atom_site_disorder_group
W W 0.26228(3) 0.71186(3) 0.098936(14) 0.05246(13) Uani 1 1 d . . .
S1 S 0.26507(17) 0.50121(16) 0.09569(8) 0.0524(4) Uani 1 1 d . . .
S2 S 0.34466(19) 0.67692(17) 0.20561(10) 0.0588(5) Uani 1 1 d . . .
S3 S 0.1464(2) 0.87348(18) 0.13491(10) 0.0635(5) Uani 1 1 d . . .
S4 S 0.0721(2) 0.69548(17) 0.02540(9) 0.0554(4) Uani 1 1 d . . .
O O 0.3991(6) 0.7686(5) 0.0586(4) 0.090(2) Uani 1 1 d . . .
C1 C 0.3512(7) 0.4453(7) 0.1682(4) 0.0557(17) Uani 1 1 d . . .
C2 C 0.3855(7) 0.5218(6) 0.2156(4) 0.0549(17) Uani 1 1 d . . .
C3 C -0.0012(8) 0.8977(7) 0.0811(4) 0.062(2) Uani 1 1 d . . .
C4 C -0.0336(8) 0.8212(7) 0.0338(4) 0.0580(18) Uani 1 1 d . . .
C5 C 0.3713(9) 0.3101(7) 0.1690(4) 0.067(2) Uani 1 1 d . . .
H5A H 0.4211 0.2861 0.2097 0.101 Uiso 1 1 calc R . .
H5B H 0.4214 0.2868 0.1341 0.101 Uiso 1 1 calc R . .
H5C H 0.2845 0.2697 0.1637 0.101 Uiso 1 1 calc R . .
C6 C 0.4539(9) 0.4908(8) 0.2809(4) 0.075(2) Uani 1 1 d . . .
H6A H 0.4801 0.4054 0.2820 0.112 Uiso 1 1 calc R . .
H6B H 0.3929 0.5054 0.3126 0.112 Uiso 1 1 calc R . .
H6C H 0.5333 0.5415 0.2905 0.112 Uiso 1 1 calc R . .
C7 C -0.0849(10) 1.0056(8) 0.0946(4) 0.078(3) Uani 1 1 d . . .
H7A H -0.1367 1.0328 0.0550 0.117 Uiso 1 1 calc R . .
H7B H -0.0267 1.0713 0.1124 0.117 Uiso 1 1 calc R . .
H7C H -0.1456 0.9827 0.1253 0.117 Uiso 1 1 calc R . .
C8 C -0.1580(9) 0.8268(8) -0.0136(4) 0.074(2) Uani 1 1 d . . .
H8A H -0.2362 0.8354 0.0092 0.110 Uiso 1 1 calc R . .
H8B H -0.1660 0.7523 -0.0388 0.110 Uiso 1 1 calc R . .
H8C H -0.1526 0.8963 -0.0419 0.110 Uiso 1 1 calc R . .
C9 C 0.4321(11) 0.8776(11) 0.0271(6) 0.116(4) Uani 1 1 d . . .
H9A H 0.3642 0.8934 -0.0091 0.173 Uiso 1 1 calc R . .
H9B H 0.5191 0.8682 0.0118 0.173 Uiso 1 1 calc R . .
H9C H 0.4354 0.9454 0.0570 0.173 Uiso 1 1 calc R . .
N N 0.8054(5) 0.5097(5) 0.1530(2) 0.0505(14) Uani 1 1 d D . .
C11A C 0.758(3) 0.518(5) 0.0828(7) 0.0517(16) Uani 0.35 1 d PD A 1
H11A H 0.7739 0.4390 0.0629 0.062 Uiso 0.35 1 calc PR A 1
H11B H 0.8133 0.5789 0.0637 0.062 Uiso 0.35 1 calc PR A 1
C12A C 0.613(3) 0.551(3) 0.0664(16) 0.076(2) Uani 0.35 1 d PD A 1
H12A H 0.5569 0.4819 0.0741 0.114 Uiso 0.35 1 calc PR A 1
H12B H 0.5961 0.5749 0.0215 0.114 Uiso 0.35 1 calc PR A 1
H12C H 0.5913 0.6194 0.0931 0.114 Uiso 0.35 1 calc PR A 1
C21A C 0.766(2) 0.6125(16) 0.1938(9) 0.0517(16) Uani 0.35 1 d PD A 1
H21A H 0.7997 0.5934 0.2386 0.062 Uiso 0.35 1 calc PR A 1
H21B H 0.6679 0.6144 0.1904 0.062 Uiso 0.35 1 calc PR A 1
C22A C 0.814(3) 0.739(2) 0.1797(15) 0.076(2) Uani 0.35 1 d PD A 1
H22A H 0.9086 0.7358 0.1741 0.114 Uiso 0.35 1 calc PR A 1
H22B H 0.8011 0.7925 0.2152 0.114 Uiso 0.35 1 calc PR A 1
H22C H 0.7626 0.7689 0.1406 0.114 Uiso 0.35 1 calc PR A 1
C31A C 0.9575(12) 0.505(2) 0.1561(9) 0.0517(16) Uani 0.35 1 d PD A 1
H31A H 0.9819 0.4395 0.1277 0.062 Uiso 0.35 1 calc PR A 1
H31B H 0.9895 0.5821 0.1400 0.062 Uiso 0.35 1 calc PR A 1
C32A C 1.028(3) 0.482(3) 0.2229(10) 0.076(2) Uani 0.35 1 d PD A 1
H32A H 1.0012 0.5440 0.2520 0.114 Uiso 0.35 1 calc PR A 1
H32B H 1.1249 0.4867 0.2221 0.114 Uiso 0.35 1 calc PR A 1
H32C H 1.0045 0.4021 0.2375 0.114 Uiso 0.35 1 calc PR A 1
C41A C 0.748(2) 0.3927(15) 0.1754(10) 0.0517(16) Uani 0.35 1 d PD A 1
H41A H 0.7830 0.3802 0.2207 0.062 Uiso 0.35 1 calc PR A 1
H41B H 0.6502 0.4015 0.1729 0.062 Uiso 0.35 1 calc PR A 1
C42A C 0.778(3) 0.281(2) 0.1385(14) 0.076(2) Uani 0.35 1 d PD A 1
H42A H 0.7293 0.2850 0.0956 0.114 Uiso 0.35 1 calc PR A 1
H42B H 0.7509 0.2090 0.1604 0.114 Uiso 0.35 1 calc PR A 1
H42C H 0.8740 0.2773 0.1355 0.114 Uiso 0.35 1 calc PR A 1
C11B C 0.766(3) 0.530(4) 0.0827(7) 0.0517(16) Uani 0.40 1 d PD A 2
H11C H 0.8283 0.4852 0.0584 0.062 Uiso 0.40 1 calc PR A 2
H11D H 0.7729 0.6168 0.0729 0.062 Uiso 0.40 1 calc PR A 2
C12B C 0.625(2) 0.486(2) 0.0626(12) 0.076(2) Uani 0.40 1 d PD A 2
H12D H 0.6162 0.4018 0.0753 0.114 Uiso 0.40 1 calc PR A 2
H12E H 0.6040 0.4933 0.0162 0.114 Uiso 0.40 1 calc PR A 2
H12F H 0.5623 0.5363 0.0832 0.114 Uiso 0.40 1 calc PR A 2
C21B C 0.7203(18) 0.6030(14) 0.1852(9) 0.0517(16) Uani 0.40 1 d PD A 2
H21C H 0.6255 0.5797 0.1761 0.062 Uiso 0.40 1 calc PR A 2
H21D H 0.7450 0.5982 0.2319 0.062 Uiso 0.40 1 calc PR A 2
C22B C 0.735(3) 0.7346(18) 0.1643(11) 0.076(2) Uani 0.40 1 d PD A 2
H22D H 0.8289 0.7518 0.1610 0.114 Uiso 0.40 1 calc PR A 2
H22E H 0.7031 0.7888 0.1958 0.114 Uiso 0.40 1 calc PR A 2
H22F H 0.6824 0.7473 0.1228 0.114 Uiso 0.40 1 calc PR A 2
C31B C 0.9511(13) 0.5471(18) 0.1700(7) 0.0517(16) Uani 0.40 1 d PD A 2
H31C H 1.0060 0.4905 0.1480 0.062 Uiso 0.40 1 calc PR A 2
H31D H 0.9616 0.6281 0.1514 0.062 Uiso 0.40 1 calc PR A 2
C32B C 1.011(2) 0.553(3) 0.2391(8) 0.076(2) Uani 0.40 1 d PD A 2
H32D H 0.9669 0.6158 0.2611 0.114 Uiso 0.40 1 calc PR A 2
H32E H 1.1065 0.5709 0.2414 0.114 Uiso 0.40 1 calc PR A 2
H32F H 0.9996 0.4743 0.2594 0.114 Uiso 0.40 1 calc PR A 2
C41B C 0.773(2) 0.3968(13) 0.1877(9) 0.0517(16) Uani 0.40 1 d PD A 2
H41C H 0.6754 0.3817 0.1809 0.062 Uiso 0.40 1 calc PR A 2
H41D H 0.8001 0.4062 0.2340 0.062 Uiso 0.40 1 calc PR A 2
C42B C 0.846(2) 0.292(2) 0.1621(11) 0.076(2) Uani 0.40 1 d PD A 2
H42D H 0.8260 0.2891 0.1157 0.114 Uiso 0.40 1 calc PR A 2
H42E H 0.8181 0.2163 0.1805 0.114 Uiso 0.40 1 calc PR A 2
H42F H 0.9423 0.3030 0.1737 0.114 Uiso 0.40 1 calc PR A 2
C11C C 0.772(3) 0.558(4) 0.0854(9) 0.0517(16) Uani 0.25 1 d PD A 3
H11E H 0.7850 0.4923 0.0548 0.062 Uiso 0.25 1 calc PR A 3
H11F H 0.8350 0.6239 0.0784 0.062 Uiso 0.25 1 calc PR A 3
C12C C 0.630(3) 0.605(4) 0.073(2) 0.076(2) Uani 0.25 1 d PD A 3
H12G H 0.5733 0.5594 0.0987 0.114 Uiso 0.25 1 calc PR A 3
H12H H 0.5972 0.5947 0.0276 0.114 Uiso 0.25 1 calc PR A 3
H12I H 0.6285 0.6908 0.0840 0.114 Uiso 0.25 1 calc PR A 3
C21C C 0.797(3) 0.592(2) 0.2081(11) 0.0517(16) Uani 0.25 1 d PD A 3
H21E H 0.8309 0.5511 0.2485 0.062 Uiso 0.25 1 calc PR A 3
H21F H 0.7037 0.6169 0.2101 0.062 Uiso 0.25 1 calc PR A 3
C22C C 0.883(4) 0.700(3) 0.1967(18) 0.076(2) Uani 0.25 1 d PD A 3
H22G H 0.9758 0.6832 0.2130 0.114 Uiso 0.25 1 calc PR A 3
H22H H 0.8522 0.7710 0.2189 0.114 Uiso 0.25 1 calc PR A 3
H22I H 0.8759 0.7172 0.1509 0.114 Uiso 0.25 1 calc PR A 3
C31C C 0.9419(19) 0.456(3) 0.1434(12) 0.0517(16) Uani 0.25 1 d PD A 3
H31E H 0.9298 0.4004 0.1065 0.062 Uiso 0.25 1 calc PR A 3
H31F H 1.0003 0.5229 0.1325 0.062 Uiso 0.25 1 calc PR A 3
C32C C 1.012(3) 0.388(3) 0.2004(15) 0.076(2) Uani 0.25 1 d PD A 3
H32G H 1.0279 0.4431 0.2369 0.114 Uiso 0.25 1 calc PR A 3
H32H H 1.0978 0.3574 0.1899 0.114 Uiso 0.25 1 calc PR A 3
H32I H 0.9568 0.3204 0.2110 0.114 Uiso 0.25 1 calc PR A 3
C41C C 0.715(3) 0.399(2) 0.1579(14) 0.0517(16) Uani 0.25 1 d PD A 3
H41E H 0.7405 0.3643 0.2007 0.062 Uiso 0.25 1 calc PR A 3
H41F H 0.6234 0.4314 0.1578 0.062 Uiso 0.25 1 calc PR A 3
C42C C 0.704(4) 0.294(3) 0.1114(16) 0.076(2) Uani 0.25 1 d PD A 3
H42G H 0.6457 0.3167 0.0728 0.114 Uiso 0.25 1 calc PR A 3
H42H H 0.6672 0.2238 0.1312 0.114 Uiso 0.25 1 calc PR A 3
H42I H 0.7928 0.2744 0.1003 0.114 Uiso 0.25 1 calc PR A 3

loop_
_atom_site_aniso_label
_atom_site_aniso_U_11
_atom_site_aniso_U_22
_atom_site_aniso_U_33
_atom_site_aniso_U_23
_atom_site_aniso_U_13
_atom_site_aniso_U_12
W 0.04563(18) 0.04301(19) 0.0723(2) -0.00148(13) 0.02164(14) 0.00416(12)
S1 0.0498(9) 0.0456(10) 0.0622(10) -0.0058(8) 0.0082(8) 0.0105(7)
S2 0.0513(10) 0.0461(10) 0.0777(12) -0.0118(9) 0.0025(9) 0.0051(8)
S3 0.0705(12) 0.0491(11) 0.0721(12) -0.0059(9) 0.0134(10) 0.0135(9)
S4 0.0649(11) 0.0489(10) 0.0549(10) -0.0004(8) 0.0175(8) 0.0136(8)
O 0.073(4) 0.061(4) 0.148(6) 0.020(4) 0.061(4) 0.005(3)
C1 0.044(4) 0.051(4) 0.072(5) -0.001(4) 0.009(3) 0.004(3)
C2 0.047(4) 0.044(4) 0.074(5) 0.000(3) 0.009(3) 0.005(3)
C3 0.071(5) 0.050(4) 0.070(5) 0.015(4) 0.025(4) 0.022(4)
C4 0.067(5) 0.047(4) 0.062(4) 0.012(3) 0.018(4) 0.014(4)
C5 0.069(5) 0.044(4) 0.086(6) 0.000(4) -0.002(4) 0.002(4)
C6 0.074(5) 0.060(5) 0.087(6) -0.007(4) -0.007(5) -0.002(4)
C7 0.094(6) 0.059(5) 0.085(6) 0.001(4) 0.020(5) 0.032(5)
C8 0.074(6) 0.058(5) 0.087(6) 0.016(4) 0.003(5) 0.018(4)
C9 0.087(7) 0.108(9) 0.155(11) 0.065(8) 0.025(7) -0.007(6)
N 0.037(3) 0.058(4) 0.058(3) 0.011(3) 0.012(2) 0.007(3)
C11A 0.053(3) 0.056(4) 0.048(3) -0.006(2) 0.010(2) -0.006(3)
C12A 0.063(5) 0.090(6) 0.074(5) 0.008(5) 0.004(4) 0.002(6)
C21A 0.053(3) 0.056(4) 0.048(3) -0.006(2) 0.010(2) -0.006(3)
C22A 0.063(5) 0.090(6) 0.074(5) 0.008(5) 0.004(4) 0.002(6)
C31A 0.053(3) 0.056(4) 0.048(3) -0.006(2) 0.010(2) -0.006(3)
C32A 0.063(5) 0.090(6) 0.074(5) 0.008(5) 0.004(4) 0.002(6)
C41A 0.053(3) 0.056(4) 0.048(3) -0.006(2) 0.010(2) -0.006(3)
C42A 0.063(5) 0.090(6) 0.074(5) 0.008(5) 0.004(4) 0.002(6)
C11B 0.053(3) 0.056(4) 0.048(3) -0.006(2) 0.010(2) -0.006(3)
C12B 0.063(5) 0.090(6) 0.074(5) 0.008(5) 0.004(4) 0.002(6)
C21B 0.053(3) 0.056(4) 0.048(3) -0.006(2) 0.010(2) -0.006(3)
C22B 0.063(5) 0.090(6) 0.074(5) 0.008(5) 0.004(4) 0.002(6)
C31B 0.053(3) 0.056(4) 0.048(3) -0.006(2) 0.010(2) -0.006(3)
C32B 0.063(5) 0.090(6) 0.074(5) 0.008(5) 0.004(4) 0.002(6)
C41B 0.053(3) 0.056(4) 0.048(3) -0.006(2) 0.010(2) -0.006(3)
C42B 0.063(5) 0.090(6) 0.074(5) 0.008(5) 0.004(4) 0.002(6)
C11C 0.053(3) 0.056(4) 0.048(3) -0.006(2) 0.010(2) -0.006(3)
C12C 0.063(5) 0.090(6) 0.074(5) 0.008(5) 0.004(4) 0.002(6)
C21C 0.053(3) 0.056(4) 0.048(3) -0.006(2) 0.010(2) -0.006(3)
C22C 0.063(5) 0.090(6) 0.074(5) 0.008(5) 0.004(4) 0.002(6)
C31C 0.053(3) 0.056(4) 0.048(3) -0.006(2) 0.010(2) -0.006(3)
C32C 0.063(5) 0.090(6) 0.074(5) 0.008(5) 0.004(4) 0.002(6)
C41C 0.053(3) 0.056(4) 0.048(3) -0.006(2) 0.010(2) -0.006(3)
C42C 0.063(5) 0.090(6) 0.074(5) 0.008(5) 0.004(4) 0.002(6)

loop_
_atom_type_symbol
_atom_type_description
_atom_type_scat_dispersion_real
_atom_type_scat_dispersion_imag
_atom_type_scat_source
C C 0.0033 0.0016 'International Tables Vol C Tables 4.2.6.8 and 6.1.1.4'
H H 0.0000 0.0000 'International Tables Vol C Tables 4.2.6.8 and 6.1.1.4'
N N 0.0061 0.0033 'International Tables Vol C Tables 4.2.6.8 and 6.1.1.4'
O O 0.0106 0.0060 'International Tables Vol C Tables 4.2.6.8 and 6.1.1.4'
S S 0.1246 0.1234 'International Tables Vol C Tables 4.2.6.8 and 6.1.1.4'
W W -0.8490 6.8722 'International Tables Vol C Tables 4.2.6.8 and 6.1.1.4'

loop_
_geom_angle_atom_site_label_1
_geom_angle_atom_site_label_2
_geom_angle_atom_site_label_3
_geom_angle
O W S3 109.4(2)
O W S4 109.1(3)
S3 W S4 82.51(7)
O W S1 108.5(2)
S3 W S1 142.11(7)
S4 W S1 85.10(6)
O W S2 107.9(3)
S3 W S2 86.86(7)
S4 W S2 143.04(7)
S1 W S2 81.91(6)
C1 S1 W 109.2(3)
C2 S2 W 109.0(3)
C3 S3 W 108.9(3)
C4 S4 W 109.3(3)
C9 O W 137.6(6)
C2 C1 C5 126.9(7)
C2 C1 S1 119.1(6)
C5 C1 S1 113.9(6)
C1 C2 C6 126.7(7)
C1 C2 S2 119.4(6)
C6 C2 S2 113.8(6)
C4 C3 C7 123.8(8)
C4 C3 S3 119.9(6)
C7 C3 S3 116.2(6)
C3 C4 C8 125.9(7)
C3 C4 S4 118.7(6)
C8 C4 S4 115.3(6)
C1 C5 H5A 109.5
C1 C5 H5B 109.5
H5A C5 H5B 109.5
C1 C5 H5C 109.5
H5A C5 H5C 109.5
H5B C5 H5C 109.5
C2 C6 H6A 109.5
C2 C6 H6B 109.5
H6A C6 H6B 109.5
C2 C6 H6C 109.5
H6A C6 H6C 109.5
H6B C6 H6C 109.5
C3 C7 H7A 109.5
C3 C7 H7B 109.5
H7A C7 H7B 109.5
C3 C7 H7C 109.5
H7A C7 H7C 109.5
H7B C7 H7C 109.5
C4 C8 H8A 109.5
C4 C8 H8B 109.5
H8A C8 H8B 109.5
C4 C8 H8C 109.5
H8A C8 H8C 109.5
H8B C8 H8C 109.5
O C9 H9A 109.5
O C9 H9B 109.5
H9A C9 H9B 109.5
O C9 H9C 109.5
H9A C9 H9C 109.5
H9B C9 H9C 109.5
C41B N C11B 123.8(17)
C11A N C21A 116(2)
C11A N C41A 105.9(19)
C21A N C41A 109.1(13)
C21C N C11C 119.7(19)
C41B N C31B 111.8(11)
C11B N C31B 108.8(12)
C11A N C31A 103.8(14)
C21A N C31A 109.5(12)
C41A N C31A 112.1(14)
C21C N C41C 109.8(15)
C11C N C41C 106.1(19)
C21C N C31C 118.4(17)
C11C N C31C 96.1(16)
C41C N C31C 104.9(17)
C41B N C21B 99.8(11)
C11B N C21B 104.0(18)
C31B N C21B 106.6(11)
N C11A C12A 115(2)
N C11A H11A 108.6
C12A C11A H11A 108.6
N C11A H11B 108.6
C12A C11A H11B 108.6
H11A C11A H11B 107.5
N C21A C22A 117.9(19)
N C21A H21A 107.8
C22A C21A H21A 107.8
N C21A H21B 107.8
C22A C21A H21B 107.8
H21A C21A H21B 107.2
C32A C31A N 113.7(16)
C32A C31A H31A 108.8
N C31A H31A 108.8
C32A C31A H31B 108.8
N C31A H31B 108.8
H31A C31A H31B 107.7
C42A C41A N 115.2(19)
C42A C41A H41A 108.5
N C41A H41A 108.5
C42A C41A H41B 108.5
N C41A H41B 108.5
H41A C41A H41B 107.5
N C11B C12B 110.8(17)
N C11B H11C 109.5
C12B C11B H11C 109.5
N C11B H11D 109.5
C12B C11B H11D 109.5
H11C C11B H11D 108.1
C11B C12B H12D 109.5
C11B C12B H12E 109.5
H12D C12B H12E 109.5
C11B C12B H12F 109.5
H12D C12B H12F 109.5
H12E C12B H12F 109.5
C22B C21B N 115.2(14)
C22B C21B H21C 108.5
N C21B H21C 108.5
C22B C21B H21D 108.5
N C21B H21D 108.5
H21C C21B H21D 107.5
C21B C22B H22D 109.5
C21B C22B H22E 109.5
H22D C22B H22E 109.5
C21B C22B H22F 109.5
H22D C22B H22F 109.5
H22E C22B H22F 109.5
C32B C31B N 120.0(14)
C32B C31B H31C 107.3
N C31B H31C 107.3
C32B C31B H31D 107.3
N C31B H31D 107.3
H31C C31B H31D 106.9
C31B C32B H32D 109.5
C31B C32B H32E 109.5
H32D C32B H32E 109.5
C31B C32B H32F 109.5
H32D C32B H32F 109.5
H32E C32B H32F 109.5
N C41B C42B 108.2(15)
N C41B H41C 110.1
C42B C41B H41C 110.1
N C41B H41D 110.1
C42B C41B H41D 110.1
H41C C41B H41D 108.4
C41B C42B H42D 109.5
C41B C42B H42E 109.5
H42D C42B H42E 109.5
C41B C42B H42F 109.5
H42D C42B H42F 109.5
H42E C42B H42F 109.5
N C11C C12C 112(2)
N C11C H11E 109.2
C12C C11C H11E 109.2
N C11C H11F 109.2
C12C C11C H11F 109.2
H11E C11C H11F 107.9
N C21C C22C 106(2)
N C21C H21E 110.6
C22C C21C H21E 110.6
N C21C H21F 110.6
C22C C21C H21F 110.6
H21E C21C H21F 108.7
C32C C31C N 115(2)
C32C C31C H31E 108.5
N C31C H31E 108.5
C32C C31C H31F 108.5
N C31C H31F 108.5
H31E C31C H31F 107.5
C42C C41C N 124(2)
C42C C41C H41E 106.3
N C41C H41E 106.3
C42C C41C H41F 106.3
N C41C H41F 106.3
H41E C41C H41F 106.4

loop_
_geom_bond_atom_site_label_1
_geom_bond_atom_site_label_2
_geom_bond_distance
W O 1.824(5)
W S3 2.3163(19)
W S4 2.329(2)
W S1 2.3307(19)
W S2 2.341(2)
S1 C1 1.780(8)
S2 C2 1.772(7)
S3 C3 1.784(8)
S4 C4 1.777(7)
O C9 1.437(11)
C1 C2 1.326(10)
C1 C5 1.508(10)
C2 C6 1.506(11)
C3 C4 1.319(11)
C3 C7 1.511(10)
C4 C8 1.513(11)
C5 H5A 0.9800
C5 H5B 0.9800
C5 H5C 0.9800
C6 H6A 0.9800
C6 H6B 0.9800
C6 H6C 0.9800
C7 H7A 0.9800
C7 H7B 0.9800
C7 H7C 0.9800
C8 H8A 0.9800
C8 H8B 0.9800
C8 H8C 0.9800
C9 H9A 0.9800
C9 H9B 0.9800
C9 H9C 0.9800
N C21C 1.488(14)
N C41B 1.506(12)
N C11A 1.506(13)
N C11B 1.508(13)
N C21A 1.509(13)
N C41A 1.517(13)
N C11C 1.523(14)
N C31B 1.532(12)
N C31A 1.534(12)
N C41C 1.537(14)
N C31C 1.538(14)
N C21B 1.554(12)
C11A C12A 1.518(16)
C11A H11A 0.9900
C11A H11B 0.9900
C12A H12A 0.9800
C12A H12B 0.9800
C12A H12C 0.9800
C21A C22A 1.517(15)
C21A H21A 0.9900
C21A H21B 0.9900
C22A H22A 0.9800
C22A H22B 0.9800
C22A H22C 0.9800
C31A C32A 1.523(15)
C31A H31A 0.9900
C31A H31B 0.9900
C32A H32A 0.9800
C32A H32B 0.9800
C32A H32C 0.9800
C41A C42A 1.510(15)
C41A H41A 0.9900
C41A H41B 0.9900
C42A H42A 0.9800
C42A H42B 0.9800
C42A H42C 0.9800
C11B C12B 1.521(15)
C11B H11C 0.9900
C11B H11D 0.9900
C12B H12D 0.9800
C12B H12E 0.9800
C12B H12F 0.9800
C21B C22B 1.533(15)
C21B H21C 0.9900
C21B H21D 0.9900
C22B H22D 0.9800
C22B H22E 0.9800
C22B H22F 0.9800
C31B C32B 1.514(14)
C31B H31C 0.9900
C31B H31D 0.9900
C32B H32D 0.9800
C32B H32E 0.9800
C32B H32F 0.9800
C41B C42B 1.512(15)
C41B H41C 0.9900
C41B H41D 0.9900
C42B H42D 0.9800
C42B H42E 0.9800
C42B H42F 0.9800
C11C C12C 1.523(16)
C11C H11E 0.9900
C11C H11F 0.9900
C12C H12G 0.9800
C12C H12H 0.9800
C12C H12I 0.9800
C21C C22C 1.519(16)
C21C H21E 0.9900
C21C H21F 0.9900
C22C H22G 0.9800
C22C H22H 0.9800
C22C H22I 0.9800
C31C C32C 1.522(16)
C31C H31E 0.9900
C31C H31F 0.9900
C32C H32G 0.9800
C32C H32H 0.9800
C32C H32I 0.9800
C41C C42C 1.518(16)
C41C H41E 0.9900
C41C H41F 0.9900
C42C H42G 0.9800
C42C H42H 0.9800
C42C H42I 0.9800

loop_
_geom_torsion_atom_site_label_1
_geom_torsion_atom_site_label_2
_geom_torsion_atom_site_label_3
_geom_torsion_atom_site_label_4
_geom_torsion
O W S1 C1 96.3(4)
S3 W S1 C1 -84.1(3)
S4 W S1 C1 -155.2(3)
S2 W S1 C1 -9.9(3)
O W S2 C2 -97.0(3)
S3 W S2 C2 153.6(3)
S4 W S2 C2 80.5(3)
S1 W S2 C2 9.9(3)
O W S3 C3 100.7(4)
S4 W S3 C3 -6.9(3)
S1 W S3 C3 -78.9(3)
S2 W S3 C3 -151.4(3)
O W S4 C4 -101.0(3)
S3 W S4 C4 7.0(3)
S1 W S4 C4 151.1(3)
S2 W S4 C4 81.5(3)
S3 W O C9 -23.3(12)
S4 W O C9 65.2(12)
S1 W O C9 156.4(11)
S2 W O C9 -116.3(11)
W S1 C1 C2 8.6(7)
W S1 C1 C5 -174.3(5)
C5 C1 C2 C6 0.9(13)
S1 C1 C2 C6 177.7(6)
C5 C1 C2 S2 -176.8(6)
S1 C1 C2 S2 0.0(9)
W S2 C2 C1 -8.5(7)
W S2 C2 C6 173.5(5)
W S3 C3 C4 6.0(7)
W S3 C3 C7 -176.0(5)
C7 C3 C4 C8 -0.7(13)
S3 C3 C4 C8 177.1(6)
C7 C3 C4 S4 -177.9(6)
S3 C3 C4 S4 0.0(9)
W S4 C4 C3 -5.9(7)
W S4 C4 C8 176.6(5)
C21A N C11A C12A -47(4)
C41A N C11A C12A 75(4)
C31A N C11A C12A -167(3)
C11A N C21A C22A -60(3)
C41A N C21A C22A 180(2)
C31A N C21A C22A 57(2)
C11A N C31A C32A -174(3)
C21A N C31A C32A 61(2)
C41A N C31A C32A -60(2)
C11A N C41A C42A 54(3)
C21A N C41A C42A 179.6(19)
C31A N C41A C42A -59(2)
C41B N C11B C12B 42(4)
C31B N C11B C12B 176(2)
C21B N C11B C12B -70(3)
C41B N C21B C22B 176.4(17)
C11B N C21B C22B -55(2)
C31B N C21B C22B 59.9(19)
C41B N C31B C32B -48(2)
C11B N C31B C32B 172(3)
C21B N C31B C32B 60(2)
C11B N C41B C42B 65(3)
C31B N C41B C42B -68.2(18)
C21B N C41B C42B 179.4(17)
C21C N C11C C12C -60(4)
C41C N C11C C12C 65(3)
C31C N C11C C12C 172(3)
C11C N C21C C22C -54(3)
C41C N C21C C22C -177(2)
C31C N C21C C22C 63(3)
C21C N C31C C32C 55(3)
C11C N C31C C32C -176(3)
C41C N C31C C32C -68(3)
C21C N C41C C42C -177(3)
C11C N C41C C42C 52(4)
C31C N C41C C42C -49(3)
